data_7130946
loop_
_publ_author_name
'Coles, Nathan Thomas'
'Groth, Lucie'
'Dettling, Lea'
'Frost, Daniel Sebastian'
'Rigo, Massimo'
'Neale, Samuel E.'
'Muller, Christian'

_publ_section_title
;
 Triple dehydrofluorination as a route to amidine-functionalized, aromatic
 phosphorus heterocycles
;
_journal_name_full 'Chemical Communications'
_journal_paper_doi 10.1039/D2CC05178H
_journal_year 2022
_chemical_formula_moiety 'C10 H12 F3 N2 P'
_chemical_formula_sum 'C10 H12 F3 N2 P'
_chemical_formula_weight 248.19
_space_group_crystal_system monoclinic
_space_group_IT_number 9
_space_group_name_Hall 'C -2yc'
_space_group_name_H-M_alt 'C 1 c 1'
_atom_sites_solution_hydrogens geom
_atom_sites_solution_primary dual
_audit_creation_date 2021-07-13
_audit_creation_method
;
Olex2 1.3
(compiled 2020.11.12 svn.r5f609507 for OlexSys, GUI svn.r6272)
;
_audit_update_record
;
2022-06-03 deposited with the CCDC.	2022-11-03 downloaded from the CCDC.
;
_cell_angle_alpha 90
_cell_angle_beta 95.664(2)
_cell_angle_gamma 90
_cell_formula_units_Z 4
_cell_length_a 12.2387(8)
_cell_length_b 11.0061(7)
_cell_length_c 8.6295(5)
_cell_measurement_reflns_used 9919
_cell_measurement_temperature 100
_cell_measurement_theta_max 30.46
_cell_measurement_theta_min 2.49
_cell_volume 1156.72(13)
_computing_cell_refinement 'SAINT V8.40B (?, 2016)'
_computing_data_reduction 'SAINT V8.40B (?, 2016)'
_computing_molecular_graphics 'Olex2 1.3 (Dolomanov et al., 2009)'
_computing_publication_material 'Olex2 1.3 (Dolomanov et al., 2009)'
_computing_structure_refinement 'XL  (Sheldrick, 2008)'
_computing_structure_solution 'SHELXT 2018/2 (Sheldrick, 2018)'
_diffrn_ambient_temperature 100
_diffrn_measured_fraction_theta_full 0.996
_diffrn_measured_fraction_theta_max 0.997
_diffrn_measurement_device_type 'Bruker APEX-II CCD'
_diffrn_measurement_method '\f and \w scans'
_diffrn_radiation_type MoK\a
_diffrn_radiation_wavelength 0.71073
_diffrn_reflns_av_R_equivalents 0.0500
_diffrn_reflns_av_unetI/netI 0.0368
_diffrn_reflns_Laue_measured_fraction_full 0.996
_diffrn_reflns_Laue_measured_fraction_max 0.997
_diffrn_reflns_limit_h_max 17
_diffrn_reflns_limit_h_min -17
_diffrn_reflns_limit_k_max 15
_diffrn_reflns_limit_k_min -15
_diffrn_reflns_limit_l_max 12
_diffrn_reflns_limit_l_min -12
_diffrn_reflns_number 19732
_diffrn_reflns_point_group_measured_fraction_full 0.995
_diffrn_reflns_point_group_measured_fraction_max 0.994
_diffrn_reflns_theta_full 25.242
_diffrn_reflns_theta_max 30.572
_diffrn_reflns_theta_min 2.494
_diffrn_source_current 1.0
_diffrn_source_power 0.05
_diffrn_source_voltage 50.0
_diffrn_standards_number 0
_exptl_absorpt_coefficient_mu 0.251
_exptl_absorpt_correction_T_max 1.0000
_exptl_absorpt_correction_T_min 0.8660
_exptl_absorpt_correction_type numerical
_exptl_absorpt_process_details
;
SADABS-2016/2 (Bruker,2016/2) was used for absorption correction.
wR2(int) was 0.1025 before and 0.0677 after correction.
The Ratio of minimum to maximum transmission is 0.8660.
The \l/2 correction factor is Not present.
;
_exptl_crystal_colour colourless
_exptl_crystal_colour_primary colourless
_exptl_crystal_density_diffrn 1.425
_exptl_crystal_description Block
_exptl_crystal_F_000 512
_exptl_crystal_size_max 0.337
_exptl_crystal_size_mid 0.229
_exptl_crystal_size_min 0.116
_refine_diff_density_max 0.451
_refine_diff_density_min -0.320
_refine_diff_density_rms 0.061
_refine_ls_abs_structure_details
;
 Flack x determined using 1499 quotients [(I+)-(I-)]/[(I+)+(I-)]
 (Parsons, Flack and Wagner, Acta Cryst. B69 (2013) 249-259).
;
_refine_ls_abs_structure_Flack 0.02(4)
_refine_ls_extinction_method none
_refine_ls_goodness_of_fit_ref 1.084
_refine_ls_hydrogen_treatment constr
_refine_ls_matrix_type full
_refine_ls_number_parameters 148
_refine_ls_number_reflns 3536
_refine_ls_number_restraints 2
_refine_ls_restrained_S_all 1.084
_refine_ls_R_factor_all 0.0503
_refine_ls_R_factor_gt 0.0452
_refine_ls_shift/su_max 0.000
_refine_ls_shift/su_mean 0.000
_refine_ls_structure_factor_coef Fsqd
_refine_ls_weighting_details 'w=1/[\s^2^(Fo^2^)+(0.0569P)^2^+1.2038P] where P=(Fo^2^+2Fc^2^)/3'
_refine_ls_weighting_scheme calc
_refine_ls_wR_factor_gt 0.1106
_refine_ls_wR_factor_ref 0.1171
_reflns_Friedel_coverage 0.989
_reflns_Friedel_fraction_full 0.993
_reflns_Friedel_fraction_max 0.990
_reflns_number_gt 3321
_reflns_number_total 3536
_reflns_threshold_expression 'I > 2\s(I)'
_cod_data_source_file d2cc05178h2.cif
_cod_data_source_block ntc-155
_cod_database_code 7130946
_shelx_shelxl_version_number 2018/3
_shelx_space_group_comment
;
The symmetry employed for this shelxl refinement is uniquely defined
by the following loop, which should always be used as a source of
symmetry information in preference to the above space-group names.
They are only intended as comments.
;
_shelx_estimated_absorpt_t_max 0.971
_shelx_estimated_absorpt_t_min 0.920
_olex2_refinement_description
;
1. Fixed Uiso
 At 1.2 times of:
  All C(H) groups, All N(H) groups
 At 1.5 times of:
  All C(H,H,H) groups
2.a Aromatic/amide H refined with riding coordinates:
 N2(H2), C1(H1), C3(H3)
2.b Idealised Me refined as rotating group:
 C6(H6A,H6B,H6C), C9(H9A,H9B,H9C), C10(H10A,H10B,H10C)
;
_olex2_submission_special_instructions 'No special instructions were received'

loop_
_space_group_symop_operation_xyz
'x, y, z'
'x, -y, z+1/2'
'x+1/2, y+1/2, z'
'x+1/2, -y+1/2, z+1/2'

loop_
_atom_site_label
_atom_site_type_symbol
_atom_site_fract_x
_atom_site_fract_y
_atom_site_fract_z
_atom_site_U_iso_or_equiv
_atom_site_adp_type
_atom_site_occupancy
_atom_site_site_symmetry_order
_atom_site_calc_flag
_atom_site_refinement_flags_posn
_atom_site_refinement_flags_adp
_atom_site_refinement_flags_occupancy
_atom_site_disorder_assembly
_atom_site_disorder_group
P1 P 0.67658(7) 0.80756(7) 0.49105(8) 0.02244(18) Uani 1 1 d . . . . .
F1 F 0.4267(2) 0.5002(2) 0.5209(4) 0.0554(8) Uani 1 1 d . . . . .
F2 F 0.3494(3) 0.6414(3) 0.6333(4) 0.0630(9) Uani 1 1 d . . . . .
F3 F 0.2999(3) 0.6041(4) 0.3973(5) 0.0888(15) Uani 1 1 d . . . . .
N1 N 0.6090(3) 0.6217(3) 0.8009(3) 0.0265(6) Uani 1 1 d . . . . .
N2 N 0.6671(2) 0.5163(2) 0.5935(3) 0.0244(5) Uani 1 1 d . . . . .
H2 H 0.680416 0.516748 0.495137 0.029 Uiso 1 1 calc R U . . .
C1 C 0.6096(3) 0.8883(3) 0.3384(3) 0.0229(6) Uani 1 1 d . . . . .
H1 H 0.649773 0.951476 0.294931 0.027 Uiso 1 1 calc R U . . .
C2 C 0.5025(3) 0.8697(3) 0.2730(3) 0.0219(5) Uani 1 1 d . . . . .
C3 C 0.4360(3) 0.7810(3) 0.3309(4) 0.0241(6) Uani 1 1 d . . . . .
H3 H 0.362635 0.773684 0.284540 0.029 Uiso 1 1 calc R U . . .
C4 C 0.4707(3) 0.7022(3) 0.4526(4) 0.0228(6) Uani 1 1 d . . . . .
C5 C 0.5755(2) 0.7044(2) 0.5316(3) 0.0196(5) Uani 1 1 d . . . . .
C6 C 0.4573(3) 0.9465(3) 0.1354(4) 0.0293(7) Uani 1 1 d . . . . .
H6A H 0.383138 0.918706 0.098829 0.044 Uiso 1 1 calc R U . . .
H6B H 0.504975 0.938537 0.051196 0.044 Uiso 1 1 calc R U . . .
H6C H 0.454578 1.031773 0.167398 0.044 Uiso 1 1 calc R U . . .
C7 C 0.3870(3) 0.6110(3) 0.4986(4) 0.0310(7) Uani 1 1 d . . . . .
C8 C 0.6146(3) 0.6117(3) 0.6532(3) 0.0220(5) Uani 1 1 d . . . . .
C9 C 0.7012(3) 0.4139(3) 0.6923(4) 0.0314(7) Uani 1 1 d . . . . .
H9A H 0.741188 0.355569 0.633219 0.047 Uiso 1 1 calc R U . . .
H9B H 0.636406 0.374477 0.727828 0.047 Uiso 1 1 calc R U . . .
H9C H 0.749222 0.442481 0.782585 0.047 Uiso 1 1 calc R U . . .
C10 C 0.5574(4) 0.7281(3) 0.8616(4) 0.0338(8) Uani 1 1 d . . . . .
H10A H 0.531329 0.781930 0.775342 0.051 Uiso 1 1 calc R U . . .
H10B H 0.610995 0.771468 0.933367 0.051 Uiso 1 1 calc R U . . .
H10C H 0.495190 0.702757 0.917231 0.051 Uiso 1 1 calc R U . . .

loop_
_atom_site_aniso_label
_atom_site_aniso_U_11
_atom_site_aniso_U_22
_atom_site_aniso_U_33
_atom_site_aniso_U_23
_atom_site_aniso_U_13
_atom_site_aniso_U_12
P1 0.0236(3) 0.0219(3) 0.0212(3) 0.0005(3) -0.0011(2) -0.0064(3)
F1 0.0413(13) 0.0224(11) 0.106(2) 0.0089(12) 0.0257(14) -0.0065(9)
F2 0.0632(18) 0.0465(15) 0.088(2) -0.0015(15) 0.0510(17) -0.0120(13)
F3 0.0540(18) 0.098(3) 0.105(3) 0.062(2) -0.0394(18) -0.0548(19)
N1 0.0403(15) 0.0226(12) 0.0171(11) 0.0000(10) 0.0054(10) 0.0029(11)
N2 0.0372(14) 0.0225(11) 0.0142(10) 0.0023(9) 0.0055(9) 0.0044(10)
C1 0.0315(15) 0.0157(12) 0.0223(14) 0.0008(10) 0.0067(11) -0.0048(11)
C2 0.0280(14) 0.0170(12) 0.0205(13) -0.0004(10) 0.0018(10) -0.0013(10)
C3 0.0225(13) 0.0212(12) 0.0278(14) 0.0019(11) -0.0010(11) -0.0031(10)
C4 0.0237(13) 0.0207(13) 0.0246(14) 0.0016(11) 0.0047(11) -0.0054(11)
C5 0.0260(13) 0.0162(11) 0.0167(12) 0.0010(9) 0.0031(10) -0.0017(10)
C6 0.0372(18) 0.0216(14) 0.0281(16) 0.0059(12) -0.0020(13) 0.0020(12)
C7 0.0224(14) 0.0286(16) 0.0419(19) 0.0099(14) 0.0019(13) -0.0048(12)
C8 0.0268(14) 0.0208(12) 0.0187(13) 0.0021(10) 0.0029(10) -0.0004(10)
C9 0.049(2) 0.0246(15) 0.0212(14) 0.0049(12) 0.0065(13) 0.0092(14)
C10 0.053(2) 0.0251(15) 0.0254(15) 0.0005(12) 0.0117(14) 0.0074(15)

loop_
_atom_type_symbol
_atom_type_description
_atom_type_scat_dispersion_real
_atom_type_scat_dispersion_imag
_atom_type_scat_source
C C 0.0033 0.0016 'International Tables Vol C Tables 4.2.6.8 and 6.1.1.4'
H H 0.0000 0.0000 'International Tables Vol C Tables 4.2.6.8 and 6.1.1.4'
F F 0.0171 0.0103 'International Tables Vol C Tables 4.2.6.8 and 6.1.1.4'
N N 0.0061 0.0033 'International Tables Vol C Tables 4.2.6.8 and 6.1.1.4'
P P 0.1023 0.0942 'International Tables Vol C Tables 4.2.6.8 and 6.1.1.4'

loop_
_exptl_crystal_face_index_h
_exptl_crystal_face_index_k
_exptl_crystal_face_index_l
_exptl_crystal_face_perp_dist
-4.00 -3.00 0.00 0.0650
-2.00 -6.00 -5.00 0.1120
5.00 0.00 -4.00 0.1440
4.00 3.00 0.00 0.0650
2.00 6.00 5.00 0.0730
-1.00 5.00 3.00 0.0730
3.00 1.00 6.00 0.1100
-1.00 2.00 0.00 0.0940
-3.00 0.00 -5.00 0.1430
2.00 -5.00 -1.00 0.1030
6.00 -9.00 2.00 0.0990
1.00 6.00 2.00 0.0370
2.00 9.00 1.00 0.0460
-2.00 -8.00 1.00 0.0570
1.00 2.00 -4.00 0.1580
-2.00 -9.00 0.00 0.0600
2.00 5.00 1.00 0.0420
3.00 9.00 4.00 0.0410
-1.00 -2.00 0.00 0.0500
7.00 3.00 0.00 0.0710
-5.00 -2.00 0.00 0.0760
-7.00 -2.00 1.00 0.0740
-4.00 2.00 1.00 0.0770
-9.00 -4.00 -6.00 0.1130
8.00 -1.00 1.00 0.0940
9.00 -7.00 -5.00 0.1310

loop_
_geom_angle_atom_site_label_1
_geom_angle_atom_site_label_2
_geom_angle_atom_site_label_3
_geom_angle
_geom_angle_site_symmetry_1
_geom_angle_site_symmetry_3
_geom_angle_publ_flag
C1 P1 C5 101.26(14) . . ?
C8 N1 C10 119.6(3) . . ?
C8 N2 H2 120.1 . . ?
C8 N2 C9 119.8(3) . . ?
C9 N2 H2 120.1 . . ?
P1 C1 H1 116.9 . . ?
C2 C1 P1 126.3(2) . . ?
C2 C1 H1 116.9 . . ?
C1 C2 C3 121.2(3) . . ?
C1 C2 C6 119.5(3) . . ?
C3 C2 C6 119.4(3) . . ?
C2 C3 H3 118.0 . . ?
C2 C3 C4 124.1(3) . . ?
C4 C3 H3 118.0 . . ?
C3 C4 C7 116.5(3) . . ?
C5 C4 C3 123.7(3) . . ?
C5 C4 C7 119.8(3) . . ?
C4 C5 P1 123.5(2) . . ?
C4 C5 C8 122.9(3) . . ?
C8 C5 P1 113.5(2) . . ?
C2 C6 H6A 109.5 . . ?
C2 C6 H6B 109.5 . . ?
C2 C6 H6C 109.5 . . ?
H6A C6 H6B 109.5 . . ?
H6A C6 H6C 109.5 . . ?
H6B C6 H6C 109.5 . . ?
F1 C7 F2 105.0(3) . . ?
F1 C7 C4 113.7(3) . . ?
F2 C7 C4 111.2(3) . . ?
F3 C7 F1 107.9(4) . . ?
F3 C7 F2 105.5(4) . . ?
F3 C7 C4 112.9(3) . . ?
N1 C8 N2 121.0(3) . . ?
N1 C8 C5 125.9(3) . . ?
N2 C8 C5 112.9(2) . . ?
N2 C9 H9A 109.5 . . ?
N2 C9 H9B 109.5 . . ?
N2 C9 H9C 109.5 . . ?
H9A C9 H9B 109.5 . . ?
H9A C9 H9C 109.5 . . ?
H9B C9 H9C 109.5 . . ?
N1 C10 H10A 109.5 . . ?
N1 C10 H10B 109.5 . . ?
N1 C10 H10C 109.5 . . ?
H10A C10 H10B 109.5 . . ?
H10A C10 H10C 109.5 . . ?
H10B C10 H10C 109.5 . . ?

loop_
_geom_bond_atom_site_label_1
_geom_bond_atom_site_label_2
_geom_bond_distance
_geom_bond_site_symmetry_2
_geom_bond_publ_flag
P1 C1 1.728(3) . ?
P1 C5 1.740(3) . ?
F1 C7 1.319(4) . ?
F2 C7 1.335(5) . ?
F3 C7 1.312(5) . ?
N1 C8 1.288(4) . ?
N1 C10 1.452(4) . ?
N2 H2 0.8800 . ?
N2 C8 1.358(4) . ?
N2 C9 1.450(4) . ?
C1 H1 0.9500 . ?
C1 C2 1.390(4) . ?
C2 C3 1.395(4) . ?
C2 C6 1.516(4) . ?
C3 H3 0.9500 . ?
C3 C4 1.395(4) . ?
C4 C5 1.392(4) . ?
C4 C7 1.515(4) . ?
C5 C8 1.508(4) . ?
C6 H6A 0.9800 . ?
C6 H6B 0.9800 . ?
C6 H6C 0.9800 . ?
C9 H9A 0.9800 . ?
C9 H9B 0.9800 . ?
C9 H9C 0.9800 . ?
C10 H10A 0.9800 . ?
C10 H10B 0.9800 . ?
C10 H10C 0.9800 . ?

loop_
_geom_torsion_atom_site_label_1
_geom_torsion_atom_site_label_2
_geom_torsion_atom_site_label_3
_geom_torsion_atom_site_label_4
_geom_torsion
_geom_torsion_site_symmetry_1
_geom_torsion_site_symmetry_2
_geom_torsion_site_symmetry_3
_geom_torsion_site_symmetry_4
_geom_torsion_publ_flag
P1 C1 C2 C3 1.4(4) . . . . ?
P1 C1 C2 C6 -178.0(2) . . . . ?
P1 C5 C8 N1 91.4(4) . . . . ?
P1 C5 C8 N2 -83.2(3) . . . . ?
C1 P1 C5 C4 -1.5(3) . . . . ?
C1 P1 C5 C8 174.5(2) . . . . ?
C1 C2 C3 C4 -2.1(5) . . . . ?
C2 C3 C4 C5 0.9(5) . . . . ?
C2 C3 C4 C7 -179.5(3) . . . . ?
C3 C4 C5 P1 1.1(4) . . . . ?
C3 C4 C5 C8 -174.5(3) . . . . ?
C3 C4 C7 F1 135.5(4) . . . . ?
C3 C4 C7 F2 -106.2(4) . . . . ?
C3 C4 C7 F3 12.2(5) . . . . ?
C4 C5 C8 N1 -92.6(4) . . . . ?
C4 C5 C8 N2 92.8(3) . . . . ?
C5 P1 C1 C2 0.3(3) . . . . ?
C5 C4 C7 F1 -44.8(5) . . . . ?
C5 C4 C7 F2 73.4(4) . . . . ?
C5 C4 C7 F3 -168.2(4) . . . . ?
C6 C2 C3 C4 177.3(3) . . . . ?
C7 C4 C5 P1 -178.5(2) . . . . ?
C7 C4 C5 C8 5.9(4) . . . . ?
C9 N2 C8 N1 10.6(5) . . . . ?
C9 N2 C8 C5 -174.5(3) . . . . ?
C10 N1 C8 N2 176.7(3) . . . . ?
C10 N1 C8 C5 2.4(5) . . . . ?
